data_4028301
loop_
_publ_author_name
'Jing-Chun Han'
'Lian-Zhu Liu'
'Yuan-Yuan Chang'
'Guo-Zong Yue'
'Jie Guo'
'Li-Yan Zhou'
'Chuang-Chuang Li'
'Zhen Yang'

_publ_section_title
;
 Asymmetric Total Synthesis of Caribenol A via an Intramolecular
 Diels-Alder Reaction
;
_journal_name_full 'Journal of Organic Chemistry'
_journal_page_first 5492
_journal_page_last 5504
_journal_paper_doi 10.1021/jo4006156
_journal_volume 78
_journal_year 2013
_chemical_formula_moiety 'C19 H26 O3'
_chemical_formula_sum 'C19 H26 O3'
_chemical_formula_weight 302.41
_space_group_IT_number 4
_symmetry_cell_setting monoclinic
_symmetry_Int_Tables_number 4
_symmetry_space_group_name_Hall 'P 2yb'
_symmetry_space_group_name_H-M 'P 1 21 1'
_atom_sites_solution_hydrogens geom
_atom_sites_solution_primary direct
_atom_sites_solution_secondary difmap
_cell_angle_alpha 90.0000
_cell_angle_beta 90.855(6)
_cell_angle_gamma 90.0000
_cell_formula_units_Z 2
_cell_length_a 9.34800(10)
_cell_length_b 8.26780(10)
_cell_length_c 10.8164(7)
_cell_measurement_reflns_used 5247
_cell_measurement_temperature 113
_cell_measurement_theta_max 68.20
_cell_measurement_theta_min 6.70
_cell_volume 835.88(6)
_computing_cell_refinement 'CrystalClear-SM Auto 2.0 r4'
_computing_data_collection 'CrystalClear-SM Auto 2.0 r4 (Rigaku, 2009)'
_computing_data_reduction 'CrystalClear-SM Auto 2.0 r4'
_computing_molecular_graphics 'CrystalStructure 4.0'
_computing_publication_material 'CrystalStructure 4.0 (Rigaku, 2009)'
_computing_structure_refinement 'SHELXL97 (Sheldrick, 1997)'
_computing_structure_solution 'SHELXS97 (Sheldrick, 1997)'
_diffrn_ambient_temperature 113
_diffrn_measured_fraction_theta_full 0.984
_diffrn_measured_fraction_theta_max 0.984
_diffrn_measurement_device_type 'Rigaku Saturn70 CCD'
_diffrn_measurement_method \w
_diffrn_radiation_type 'Cu K\a'
_diffrn_radiation_wavelength 1.54187
_diffrn_reflns_av_R_equivalents 0.0422
_diffrn_reflns_limit_h_max 11
_diffrn_reflns_limit_h_min -10
_diffrn_reflns_limit_k_max 9
_diffrn_reflns_limit_k_min -9
_diffrn_reflns_limit_l_max 10
_diffrn_reflns_limit_l_min -12
_diffrn_reflns_number 5473
_diffrn_reflns_theta_full 68.23
_diffrn_reflns_theta_max 68.23
_diffrn_standards_number 0
_exptl_absorpt_coefficient_mu 0.632
_exptl_absorpt_correction_T_max 0.969
_exptl_absorpt_correction_T_min 0.706
_exptl_absorpt_correction_type multi-scan
_exptl_absorpt_process_details 'Jacobson, R. (1998) Private communication'
_exptl_crystal_colour colorless
_exptl_crystal_density_diffrn 1.201
_exptl_crystal_description prism
_exptl_crystal_F_000 328.00
_exptl_crystal_size_max 0.40
_exptl_crystal_size_mid 0.05
_exptl_crystal_size_min 0.05
_refine_diff_density_max 0.170
_refine_diff_density_min -0.240
_refine_ls_extinction_method none
_refine_ls_goodness_of_fit_ref 1.019
_refine_ls_hydrogen_treatment constr
_refine_ls_number_parameters 211
_refine_ls_number_reflns 2612
_refine_ls_number_restraints 1
_refine_ls_R_factor_gt 0.0390
_refine_ls_shift/su_max 0.000
_refine_ls_structure_factor_coef Fsqd
_refine_ls_weighting_details 'w = 1/[\s^2^(Fo^2^)+(0.0500P)^2^+0.6000P] where P=(Fo^2^+2Fc^2^)/3'
_refine_ls_weighting_scheme calc
_refine_ls_wR_factor_ref 0.1207
_reflns_number_gt 2307
_reflns_number_total 2612
_reflns_threshold_expression F^2^>2.0\s(F^2^)
_cod_data_source_file jo4006156_si_003.cif
_cod_data_source_block '__20120424hanjingchun'
_cod_database_code 4028301

loop_
_symmetry_equiv_pos_site_id
_symmetry_equiv_pos_as_xyz
1 +X,+Y,+Z
2 -X,1/2+Y,-Z

loop_
_atom_site_label
_atom_site_type_symbol
_atom_site_fract_x
_atom_site_fract_y
_atom_site_fract_z
_atom_site_U_iso_or_equiv
_atom_site_adp_type
_atom_site_occupancy
_atom_site_symmetry_multiplicity
_atom_site_calc_flag
_atom_site_refinement_flags
O(1) O 0.47661(18) 0.1554(3) 0.85435(15) 0.0246 Uani 1.00 1 d .
O(2) O 0.4160(2) 0.2500(3) 1.03925(18) 0.0328 Uani 1.00 1 d .
O(3) O 0.5916(2) -0.0535(3) 0.75280(17) 0.0267 Uani 1.00 1 d .
C(4) C 0.5084(3) 0.1997(4) 0.9716(2) 0.0242 Uani 1.00 1 d .
C(5) C 0.6172(3) 0.2156(4) 0.6748(2) 0.0227 Uani 1.00 1 d .
C(6) C 0.7369(3) 0.2039(4) 1.1172(2) 0.0296 Uani 1.00 1 d .
C(7) C 0.4741(3) 0.2121(4) 0.6027(3) 0.0309 Uani 1.00 1 d .
C(8) C 0.9460(3) 0.1528(4) 0.7510(2) 0.0277 Uani 1.00 1 d .
C(9) C 0.6555(3) 0.3882(4) 0.7093(2) 0.0224 Uani 1.00 1 d .
C(10) C 0.7881(3) 0.3342(4) 0.5345(3) 0.0258 Uani 1.00 1 d .
C(11) C 0.7463(3) 0.4542(4) 0.6315(2) 0.0254 Uani 1.00 1 d .
C(12) C 0.6074(3) 0.1066(4) 0.7898(2) 0.0217 Uani 1.00 1 d .
C(13) C 0.7399(3) 0.1698(4) 0.5855(2) 0.0250 Uani 1.00 1 d .
C(14) C 0.8904(3) 0.1411(5) 1.1075(3) 0.0387 Uani 1.00 1 d .
C(15) C 0.6633(3) 0.1779(4) 0.9939(2) 0.0240 Uani 1.00 1 d .
C(16) C 0.8812(3) 0.0992(4) 0.8746(2) 0.0285 Uani 1.00 1 d .
C(17) C 0.6628(3) 0.1201(5) 1.2230(2) 0.0359 Uani 1.00 1 d .
C(18) C 0.8664(3) 0.0766(4) 0.6403(3) 0.0283 Uani 1.00 1 d .
C(19) C 1.1048(3) 0.1076(5) 0.7456(3) 0.0404 Uani 1.00 1 d .
C(20) C 0.7234(3) 0.1305(4) 0.8890(2) 0.0221 Uani 1.00 1 d .
C(21) C 0.8024(3) 0.6244(4) 0.6334(3) 0.0318 Uani 1.00 1 d .
C(22) C 0.9597(3) 0.1793(5) 0.9860(3) 0.0395 Uani 1.00 1 d .
H(1) H 0.739(3) 0.365(4) 0.451(3) 0.031 Uiso 1.00 1 d .
H(2) H 0.892(3) 0.335(4) 0.517(3) 0.027 Uiso 1.00 1 d .
H(6) H 0.7403 0.3226 1.1347 0.035 Uiso 1.00 1 calc R
H(7A) H 0.4003 0.2659 0.6512 0.037 Uiso 1.00 1 calc R
H(7B) H 0.4460 0.0997 0.5871 0.037 Uiso 1.00 1 calc R
H(7C) H 0.4848 0.2686 0.5237 0.037 Uiso 1.00 1 calc R
H(8) H 0.9374 0.2731 0.7445 0.033 Uiso 1.00 1 calc R
H(9) H 0.6183 0.4429 0.7791 0.027 Uiso 1.00 1 calc R
H(13) H 0.6981 0.1051 0.5157 0.030 Uiso 1.00 1 calc R
H(14A) H 0.9489 0.1888 1.1752 0.046 Uiso 1.00 1 calc R
H(14B) H 0.8899 0.0223 1.1192 0.046 Uiso 1.00 1 calc R
H(16) H 0.8961 -0.0202 0.8818 0.034 Uiso 1.00 1 calc R
H(17A) H 0.5713 0.1737 1.2386 0.043 Uiso 1.00 1 calc R
H(17B) H 0.7235 0.1258 1.2976 0.043 Uiso 1.00 1 calc R
H(17C) H 0.6456 0.0065 1.2014 0.043 Uiso 1.00 1 calc R
H(18A) H 0.9364 0.0592 0.5738 0.034 Uiso 1.00 1 calc R
H(18B) H 0.8317 -0.0313 0.6660 0.034 Uiso 1.00 1 calc R
H(19A) H 1.1563 0.1571 0.8156 0.048 Uiso 1.00 1 calc R
H(19B) H 1.1448 0.1471 0.6680 0.048 Uiso 1.00 1 calc R
H(19C) H 1.1150 -0.0102 0.7499 0.048 Uiso 1.00 1 calc R
H(21A) H 0.7680 0.6803 0.7071 0.038 Uiso 1.00 1 calc R
H(21B) H 0.7687 0.6817 0.5592 0.038 Uiso 1.00 1 calc R
H(21C) H 0.9073 0.6224 0.6351 0.038 Uiso 1.00 1 calc R
H(22A) H 1.0602 0.1414 0.9888 0.047 Uiso 1.00 1 calc R
H(22B) H 0.9608 0.2980 0.9740 0.047 Uiso 1.00 1 calc R
H(3) H 0.587(5) -0.129(6) 0.832(4) 0.085 Uiso 1.00 1 d .

loop_
_atom_site_aniso_label
_atom_site_aniso_U_11
_atom_site_aniso_U_22
_atom_site_aniso_U_33
_atom_site_aniso_U_12
_atom_site_aniso_U_13
_atom_site_aniso_U_23
O(1) 0.0199 0.0338 0.0201 -0.0005 -0.0017 -0.0056
O(2) 0.0275 0.0451 0.0258 0.0018 0.0031 -0.0067
O(3) 0.0331 0.0255 0.0217 -0.0054 0.0008 -0.0038
C(4) 0.0251 0.0252 0.0223 -0.0045 -0.0017 -0.0021
C(5) 0.0221 0.0242 0.0216 -0.0000 -0.0057 -0.0030
C(6) 0.0303 0.0393 0.0190 -0.0033 -0.0052 -0.0037
C(7) 0.0258 0.0431 0.0236 -0.0055 -0.0067 0.0014
C(8) 0.0224 0.0346 0.0261 0.0057 -0.0004 0.0063
C(9) 0.0218 0.0241 0.0211 0.0050 -0.0062 -0.0055
C(10) 0.0296 0.0266 0.0210 -0.0006 0.0006 0.0037
C(11) 0.0231 0.0260 0.0270 0.0009 -0.0081 -0.0030
C(12) 0.0215 0.0261 0.0176 -0.0019 0.0016 -0.0063
C(13) 0.0311 0.0259 0.0179 -0.0013 -0.0013 -0.0006
C(14) 0.0289 0.0576 0.0292 -0.0022 -0.0118 0.0021
C(15) 0.0235 0.0266 0.0219 -0.0017 -0.0034 -0.0003
C(16) 0.0236 0.0347 0.0272 0.0032 -0.0041 0.0055
C(17) 0.0403 0.0458 0.0215 -0.0009 -0.0052 -0.0014
C(18) 0.0292 0.0302 0.0256 0.0007 0.0067 -0.0003
C(19) 0.0292 0.0533 0.0388 0.0074 0.0036 0.0119
C(20) 0.0215 0.0232 0.0216 -0.0032 -0.0033 0.0026
C(21) 0.0311 0.0324 0.0319 -0.0023 -0.0071 -0.0020
C(22) 0.0228 0.0630 0.0325 -0.0049 -0.0084 0.0031

loop_
_atom_type_symbol
_atom_type_description
_atom_type_scat_dispersion_real
_atom_type_scat_dispersion_imag
_atom_type_scat_source
C C 0.018 0.009
;
International Tables for Crystallography
(1992, Vol. C, Tables 4.2.6.8 and 6.1.1.4)
;
H H 0.000 0.000
;
International Tables for Crystallography
(1992, Vol. C, Table 6.1.1.4)
;
O O 0.049 0.032
;
International Tables for Crystallography
(1992, Vol. C, Tables 4.2.6.8 and 6.1.1.4)
;

loop_
_geom_angle_atom_site_label_1
_geom_angle_atom_site_label_2
_geom_angle_atom_site_label_3
_geom_angle
_geom_angle_publ_flag
C(4) O(1) C(12) 110.31(19) yes
O(1) C(4) O(2) 120.7(2) yes
O(1) C(4) C(15) 108.9(2) yes
O(2) C(4) C(15) 130.4(2) yes
C(7) C(5) C(9) 110.0(2) yes
C(7) C(5) C(12) 109.7(2) yes
C(7) C(5) C(13) 108.9(2) yes
C(9) C(5) C(12) 111.7(2) yes
C(9) C(5) C(13) 102.1(2) yes
C(12) C(5) C(13) 114.3(2) yes
C(14) C(6) C(15) 107.9(2) yes
C(14) C(6) C(17) 109.7(3) yes
C(15) C(6) C(17) 113.3(2) yes
C(16) C(8) C(18) 111.5(2) yes
C(16) C(8) C(19) 110.9(2) yes
C(18) C(8) C(19) 109.2(2) yes
C(5) C(9) C(11) 112.5(2) yes
C(11) C(10) C(13) 104.7(2) yes
C(9) C(11) C(10) 110.4(3) yes
C(9) C(11) C(21) 127.2(3) yes
C(10) C(11) C(21) 122.3(2) yes
O(1) C(12) O(3) 108.1(2) yes
O(1) C(12) C(5) 106.4(2) yes
O(1) C(12) C(20) 102.57(19) yes
O(3) C(12) C(5) 109.4(2) yes
O(3) C(12) C(20) 113.4(2) yes
C(5) C(12) C(20) 116.2(2) yes
C(5) C(13) C(10) 103.3(2) yes
C(5) C(13) C(18) 117.1(2) yes
C(10) C(13) C(18) 110.9(2) yes
C(6) C(14) C(22) 113.9(3) yes
C(4) C(15) C(6) 124.2(2) yes
C(4) C(15) C(20) 108.7(2) yes
C(6) C(15) C(20) 127.1(2) yes
C(8) C(16) C(20) 116.0(2) yes
C(8) C(16) C(22) 111.3(2) yes
C(20) C(16) C(22) 107.4(2) yes
C(8) C(18) C(13) 117.4(3) yes
C(12) C(20) C(15) 109.4(2) yes
C(12) C(20) C(16) 126.2(2) yes
C(15) C(20) C(16) 124.3(2) yes
C(14) C(22) C(16) 112.5(3) yes
C(12) O(3) H(3) 109.782 yes
C(14) C(6) H(6) 108.628 yes
C(15) C(6) H(6) 108.625 yes
C(17) C(6) H(6) 108.624 yes
C(5) C(7) H(7A) 109.473 yes
C(5) C(7) H(7B) 109.472 yes
C(5) C(7) H(7C) 109.469 yes
H(7A) C(7) H(7B) 109.471 yes
H(7A) C(7) H(7C) 109.471 yes
H(7B) C(7) H(7C) 109.470 yes
C(16) C(8) H(8) 108.414 yes
C(18) C(8) H(8) 108.410 yes
C(19) C(8) H(8) 108.408 yes
C(5) C(9) H(9) 123.742 yes
C(11) C(9) H(9) 123.744 yes
C(11) C(10) H(1) 109.283 yes
C(11) C(10) H(2) 113.573 yes
C(13) C(10) H(1) 113.691 yes
C(13) C(10) H(2) 111.398 yes
H(1) C(10) H(2) 104.436 yes
C(5) C(13) H(13) 108.406 yes
C(10) C(13) H(13) 108.407 yes
C(18) C(13) H(13) 108.400 yes
C(6) C(14) H(14A) 108.785 yes
C(6) C(14) H(14B) 108.786 yes
C(22) C(14) H(14A) 108.782 yes
C(22) C(14) H(14B) 108.779 yes
H(14A) C(14) H(14B) 107.661 yes
C(8) C(16) H(16) 107.247 yes
C(20) C(16) H(16) 107.249 yes
C(22) C(16) H(16) 107.251 yes
C(6) C(17) H(17A) 109.475 yes
C(6) C(17) H(17B) 109.470 yes
C(6) C(17) H(17C) 109.469 yes
H(17A) C(17) H(17B) 109.471 yes
H(17A) C(17) H(17C) 109.474 yes
H(17B) C(17) H(17C) 109.468 yes
C(8) C(18) H(18A) 107.956 yes
C(8) C(18) H(18B) 107.959 yes
C(13) C(18) H(18A) 107.959 yes
C(13) C(18) H(18B) 107.959 yes
H(18A) C(18) H(18B) 107.222 yes
C(8) C(19) H(19A) 109.467 yes
C(8) C(19) H(19B) 109.476 yes
C(8) C(19) H(19C) 109.470 yes
H(19A) C(19) H(19B) 109.468 yes
H(19A) C(19) H(19C) 109.472 yes
H(19B) C(19) H(19C) 109.473 yes
C(11) C(21) H(21A) 109.465 yes
C(11) C(21) H(21B) 109.470 yes
C(11) C(21) H(21C) 109.470 yes
H(21A) C(21) H(21B) 109.475 yes
H(21A) C(21) H(21C) 109.470 yes
H(21B) C(21) H(21C) 109.477 yes
C(14) C(22) H(22A) 109.093 yes
C(14) C(22) H(22B) 109.090 yes
C(16) C(22) H(22A) 109.083 yes
C(16) C(22) H(22B) 109.084 yes
H(22A) C(22) H(22B) 107.835 yes

loop_
_geom_bond_atom_site_label_1
_geom_bond_atom_site_label_2
_geom_bond_distance
_geom_bond_publ_flag
O(1) C(4) 1.349(4) yes
O(1) C(12) 1.473(3) yes
O(2) C(4) 1.214(3) yes
O(3) C(12) 1.391(4) yes
C(4) C(15) 1.476(4) yes
C(5) C(7) 1.540(5) yes
C(5) C(9) 1.516(6) yes
C(5) C(12) 1.540(3) yes
C(5) C(13) 1.557(4) yes
C(6) C(14) 1.530(4) yes
C(6) C(15) 1.507(6) yes
C(6) C(17) 1.515(4) yes
C(8) C(16) 1.540(3) yes
C(8) C(18) 1.536(7) yes
C(8) C(19) 1.533(4) yes
C(9) C(11) 1.322(4) yes
C(10) C(11) 1.500(6) yes
C(10) C(13) 1.537(5) yes
C(11) C(21) 1.502(6) yes
C(12) C(20) 1.527(5) yes
C(13) C(18) 1.524(3) yes
C(14) C(22) 1.507(4) yes
C(15) C(20) 1.333(4) yes
C(16) C(20) 1.507(4) yes
C(16) C(22) 1.550(7) yes
O(3) H(3) 1.059 yes
C(6) H(6) 1.000 yes
C(7) H(7A) 0.980 yes
C(7) H(7B) 0.980 yes
C(7) H(7C) 0.980 yes
C(8) H(8) 1.000 yes
C(9) H(9) 0.950 yes
C(10) H(1) 1.039 yes
C(10) H(2) 0.997 yes
C(13) H(13) 1.000 yes
C(14) H(14A) 0.990 yes
C(14) H(14B) 0.990 yes
C(16) H(16) 1.000 yes
C(17) H(17A) 0.980 yes
C(17) H(17B) 0.980 yes
C(17) H(17C) 0.980 yes
C(18) H(18A) 0.990 yes
C(18) H(18B) 0.990 yes
C(19) H(19A) 0.980 yes
C(19) H(19B) 0.980 yes
C(19) H(19C) 0.980 yes
C(21) H(21A) 0.980 yes
C(21) H(21B) 0.980 yes
C(21) H(21C) 0.980 yes
C(22) H(22A) 0.990 yes
C(22) H(22B) 0.990 yes

loop_
_geom_contact_atom_site_label_1
_geom_contact_atom_site_label_2
_geom_contact_distance
_geom_contact_publ_flag
_geom_contact_site_symmetry_2
O(1) C(7) 2.762(3) yes .
O(1) C(9) 3.007(4) yes .
O(2) C(6) 3.127(3) yes .
O(2) C(12) 3.468(4) yes .
O(2) C(17) 3.208(3) yes .
O(2) C(20) 3.466(3) yes .
O(3) C(4) 3.262(4) yes .
O(3) C(7) 2.935(2) yes .
O(3) C(13) 2.946(3) yes .
O(3) C(15) 3.296(4) yes .
O(3) C(16) 3.248(5) yes .
O(3) C(18) 3.055(4) yes .
C(4) C(5) 3.384(4) yes .
C(4) C(9) 3.533(3) yes .
C(4) C(17) 3.130(4) yes .
C(5) C(8) 3.212(4) yes .
C(5) C(15) 3.486(4) yes .
C(5) C(16) 3.394(4) yes .
C(6) C(16) 3.092(4) yes .
C(7) C(10) 3.200(5) yes .
C(7) C(11) 3.249(7) yes .
C(8) C(9) 3.366(3) yes .
C(8) C(10) 3.132(2) yes .
C(8) C(11) 3.360(3) yes .
C(8) C(12) 3.222(5) yes .
C(9) C(15) 3.536(3) yes .
C(9) C(18) 3.336(4) yes .
C(9) C(20) 2.947(2) yes .
C(11) C(12) 3.597(5) yes .
C(11) C(18) 3.319(4) yes .
C(12) C(18) 2.942(4) yes .
C(13) C(16) 3.426(4) yes .
C(13) C(20) 3.305(4) yes .
C(14) C(20) 2.814(6) yes .
C(15) C(22) 2.773(5) yes .
C(18) C(20) 3.054(4) yes .
C(19) C(22) 3.009(5) yes .
O(2) O(3) 2.776(5) yes 2_657
O(2) C(12) 3.489(5) yes 2_657
O(2) C(20) 3.497(3) yes 2_657
O(3) O(2) 2.776(4) yes 2_647
O(3) C(21) 3.566(3) yes 1_545
C(12) O(2) 3.489(4) yes 2_647
C(20) O(2) 3.497(7) yes 2_647
C(21) O(3) 3.566(4) yes 1_565
O(1) H(7A) 2.4748 yes .
O(1) H(7B) 2.9366 yes .
O(1) H(9) 2.8462 yes .
O(1) H(3) 2.5830 yes .
O(2) H(6) 3.2434 yes .
O(2) H(17A) 2.6572 yes .
O(2) H(17C) 3.4091 yes .
O(3) H(7A) 3.3646 yes .
O(3) H(7B) 2.5679 yes .
O(3) H(13) 3.0601 yes .
O(3) H(16) 3.1635 yes .
O(3) H(18B) 2.4529 yes .
C(4) H(6) 2.9545 yes .
C(4) H(9) 3.0819 yes .
C(4) H(17A) 2.9468 yes .
C(4) H(17C) 3.2065 yes .
C(4) H(3) 3.2040 yes .
C(5) H(1) 2.9616 yes .
C(5) H(2) 3.2619 yes .
C(5) H(8) 3.1121 yes .
C(5) H(18A) 3.4447 yes .
C(5) H(18B) 2.8634 yes .
C(5) H(3) 3.3329 yes .
C(6) H(16) 3.4983 yes .
C(6) H(22A) 3.3839 yes .
C(6) H(22B) 2.7349 yes .
C(7) H(1) 3.2486 yes .
C(7) H(9) 3.0038 yes .
C(7) H(13) 2.4722 yes .
C(8) H(2) 2.9832 yes .
C(8) H(13) 3.4395 yes .
C(8) H(22A) 2.7716 yes .
C(8) H(22B) 2.6954 yes .
C(9) H(1) 2.9193 yes .
C(9) H(2) 3.0956 yes .
C(9) H(7A) 2.6580 yes .
C(9) H(7B) 3.3462 yes .
C(9) H(7C) 2.7311 yes .
C(9) H(8) 2.8226 yes .
C(9) H(13) 3.1702 yes .
C(9) H(21A) 2.6336 yes .
C(9) H(21B) 3.1135 yes .
C(9) H(21C) 3.1606 yes .
C(10) H(7C) 2.8868 yes .
C(10) H(8) 2.6958 yes .
C(10) H(9) 3.2326 yes .
C(10) H(18A) 2.6936 yes .
C(10) H(18B) 3.3616 yes .
C(10) H(21A) 3.4232 yes .
C(10) H(21B) 2.8915 yes .
C(10) H(21C) 2.8406 yes .
C(11) H(7A) 3.5990 yes .
C(11) H(7C) 3.0990 yes .
C(11) H(8) 2.6194 yes .
C(11) H(13) 3.1761 yes .
C(12) H(7A) 2.7645 yes .
C(12) H(7B) 2.6432 yes .
C(12) H(7C) 3.3605 yes .
C(12) H(8) 3.4204 yes .
C(12) H(9) 2.7847 yes .
C(12) H(13) 3.0959 yes .
C(12) H(16) 3.0483 yes .
C(12) H(18B) 2.7520 yes .
C(13) H(7A) 3.3590 yes .
C(13) H(7B) 2.8080 yes .
C(13) H(7C) 2.5983 yes .
C(13) H(8) 2.6465 yes .
C(13) H(9) 3.2936 yes .
C(14) H(16) 2.7825 yes .
C(14) H(17A) 3.3326 yes .
C(14) H(17B) 2.6021 yes .
C(14) H(17C) 2.7525 yes .
C(15) H(9) 3.2169 yes .
C(15) H(14A) 3.2898 yes .
C(15) H(14B) 2.8095 yes .
C(15) H(16) 2.9943 yes .
C(15) H(17A) 2.7950 yes .
C(15) H(17B) 3.3514 yes .
C(15) H(17C) 2.6617 yes .
C(15) H(22B) 2.9635 yes .
C(15) H(3) 3.1654 yes .
C(16) H(14A) 3.3862 yes .
C(16) H(14B) 2.7216 yes .
C(16) H(18A) 3.3176 yes .
C(16) H(18B) 2.5372 yes .
C(16) H(19A) 2.7019 yes .
C(16) H(19B) 3.3743 yes .
C(16) H(19C) 2.7388 yes .
C(16) H(3) 3.3661 yes .
C(17) H(14A) 2.7899 yes .
C(17) H(14B) 2.5485 yes .
C(18) H(1) 3.3506 yes .
C(18) H(2) 2.5312 yes .
C(18) H(16) 2.7422 yes .
C(18) H(19A) 3.3509 yes .
C(18) H(19B) 2.6796 yes .
C(18) H(19C) 2.6898 yes .
C(19) H(16) 2.6801 yes .
C(19) H(18A) 2.4505 yes .
C(19) H(18B) 2.9185 yes .
C(19) H(22A) 2.6839 yes .
C(19) H(22B) 3.2388 yes .
C(20) H(6) 3.0979 yes .
C(20) H(8) 2.8157 yes .
C(20) H(9) 3.0025 yes .
C(20) H(14B) 3.0511 yes .
C(20) H(18B) 2.9503 yes .
C(20) H(22A) 3.3140 yes .
C(20) H(22B) 2.7614 yes .
C(20) H(3) 2.5721 yes .
C(21) H(1) 2.9678 yes .
C(21) H(2) 2.8427 yes .
C(21) H(8) 3.3807 yes .
C(21) H(9) 2.7892 yes .
C(22) H(6) 2.8806 yes .
C(22) H(8) 2.7300 yes .
C(22) H(19A) 2.6284 yes .
C(22) H(19C) 3.3457 yes .
H(1) H(7C) 2.6387 yes .
H(1) H(13) 2.2950 yes .
H(1) H(18A) 3.3896 yes .
H(1) H(21B) 2.8793 yes .
H(1) H(21C) 3.2972 yes .
H(2) H(8) 2.5455 yes .
H(2) H(13) 2.6262 yes .
H(2) H(18A) 2.3931 yes .
H(2) H(18B) 3.4792 yes .
H(2) H(19B) 3.2460 yes .
H(2) H(21B) 3.1314 yes .
H(2) H(21C) 2.7065 yes .
H(6) H(14A) 2.2789 yes .
H(6) H(14B) 2.8557 yes .
H(6) H(17A) 2.3082 yes .
H(6) H(17B) 2.4050 yes .
H(6) H(17C) 2.8553 yes .
H(6) H(22B) 2.7237 yes .
H(7A) H(9) 2.8503 yes .
H(7A) H(13) 3.4334 yes .
H(7B) H(13) 2.4912 yes .
H(7B) H(3) 3.4931 yes .
H(7C) H(9) 3.3410 yes .
H(7C) H(13) 2.4113 yes .
H(8) H(9) 3.3233 yes .
H(8) H(13) 3.5911 yes .
H(8) H(16) 2.8731 yes .
H(8) H(18A) 2.5563 yes .
H(8) H(18B) 2.8297 yes .
H(8) H(19A) 2.3768 yes .
H(8) H(19B) 2.3611 yes .
H(8) H(19C) 2.8707 yes .
H(8) H(21C) 3.1324 yes .
H(8) H(22A) 3.0654 yes .
H(8) H(22B) 2.4974 yes .
H(9) H(21A) 2.5389 yes .
H(9) H(21B) 3.4102 yes .
H(9) H(21C) 3.4714 yes .
H(13) H(18A) 2.3371 yes .
H(13) H(18B) 2.3262 yes .
H(14A) H(17B) 2.5578 yes .
H(14A) H(17C) 3.2270 yes .
H(14A) H(22A) 2.3165 yes .
H(14A) H(22B) 2.3607 yes .
H(14B) H(16) 2.5930 yes .
H(14B) H(17A) 3.4958 yes .
H(14B) H(17B) 2.6387 yes .
H(14B) H(17C) 2.4673 yes .
H(14B) H(22A) 2.3575 yes .
H(14B) H(22B) 2.8513 yes .
H(16) H(18A) 3.4219 yes .
H(16) H(18B) 2.4043 yes .
H(16) H(19A) 2.9384 yes .
H(16) H(19B) 3.5820 yes .
H(16) H(19C) 2.5137 yes .
H(16) H(22A) 2.3292 yes .
H(16) H(22B) 2.8744 yes .
H(16) H(3) 3.0706 yes .
H(18A) H(19A) 3.3997 yes .
H(18A) H(19B) 2.3025 yes .
H(18A) H(19C) 2.5778 yes .
H(18B) H(19B) 3.2777 yes .
H(18B) H(19C) 2.7921 yes .
H(18B) H(3) 3.0385 yes .
H(19A) H(22A) 2.0941 yes .
H(19A) H(22B) 2.7794 yes .
H(19B) H(22A) 3.5707 yes .
H(19C) H(22A) 2.9244 yes .
O(1) H(6) 3.4208 yes 2_647
O(1) H(17C) 3.1744 yes 2_657
O(1) H(19A) 3.0173 yes 1_455
O(2) H(9) 3.2294 yes 2_647
O(2) H(16) 3.5949 yes 2_657
O(2) H(17C) 3.4005 yes 2_657
O(2) H(19A) 3.4873 yes 1_455
O(2) H(21A) 3.3101 yes 2_647
O(2) H(22A) 3.4806 yes 1_455
O(2) H(3) 1.7173 yes 2_657
O(3) H(6) 3.5021 yes 2_647
O(3) H(7C) 3.3988 yes 2_646
O(3) H(17A) 2.7236 yes 2_647
O(3) H(21A) 2.7988 yes 1_545
O(3) H(21B) 3.4673 yes 1_545
C(4) H(17C) 3.4540 yes 2_657
C(4) H(3) 2.7165 yes 2_657
C(6) H(19C) 3.0843 yes 2_757
C(6) H(3) 3.3778 yes 2_657
C(7) H(1) 3.5369 yes 2_646
C(7) H(17C) 3.4257 yes 2_657
C(7) H(19B) 3.2137 yes 1_455
C(7) H(21B) 2.8564 yes 2_646
C(9) H(17A) 3.2275 yes 2_657
C(9) H(17C) 3.1449 yes 2_657
C(10) H(7B) 3.3543 yes 2_656
C(10) H(17B) 3.1395 yes 1_554
C(10) H(18A) 3.3994 yes 2_756
C(10) H(19B) 3.4535 yes 2_756
C(10) H(19C) 3.4671 yes 2_756
C(11) H(7B) 3.1851 yes 2_656
C(13) H(17B) 3.1370 yes 1_554
C(14) H(16) 3.4402 yes 2_757
C(14) H(19C) 3.2706 yes 2_757
C(14) H(21C) 3.3462 yes 2_747
C(14) H(22B) 3.2859 yes 2_747
C(15) H(3) 3.4195 yes 2_657
C(16) H(22B) 3.3161 yes 2_747
C(17) H(1) 3.2616 yes 1_556
C(17) H(7A) 3.2856 yes 2_647
C(17) H(9) 3.0081 yes 2_647
C(17) H(13) 3.1801 yes 1_556
C(17) H(3) 3.1677 yes 2_657
C(18) H(2) 3.4764 yes 2_746
C(18) H(21A) 3.4821 yes 1_545
C(18) H(21B) 3.4983 yes 1_545
C(19) H(1) 3.2806 yes 2_746
C(19) H(6) 3.0448 yes 2_747
C(19) H(7A) 3.2353 yes 1_655
C(19) H(21B) 3.5722 yes 2_746
C(21) H(7B) 3.3105 yes 2_656
C(21) H(7C) 3.3739 yes 2_656
C(21) H(14A) 3.1349 yes 2_757
C(21) H(18A) 3.3820 yes 2_756
C(21) H(18B) 2.8805 yes 1_565
C(21) H(19B) 3.3098 yes 2_756
C(21) H(3) 3.5959 yes 1_565
C(22) H(14B) 3.3709 yes 2_757
C(22) H(16) 3.1588 yes 2_757
C(22) H(22B) 3.2662 yes 2_747
H(1) C(7) 3.5369 yes 2_656
H(1) C(17) 3.2616 yes 1_554
H(1) C(19) 3.2806 yes 2_756
H(1) H(6) 3.4393 yes 1_554
H(1) H(7B) 2.6280 yes 2_656
H(1) H(17A) 3.1837 yes 1_554
H(1) H(17B) 2.5848 yes 1_554
H(1) H(18A) 3.4450 yes 2_756
H(1) H(19B) 2.8829 yes 2_756
H(1) H(19C) 2.7802 yes 2_756
H(2) C(18) 3.4764 yes 2_756
H(2) H(17B) 3.3122 yes 1_554
H(2) H(18A) 2.6488 yes 2_756
H(2) H(18B) 3.4553 yes 2_756
H(2) H(19B) 3.2813 yes 2_756
H(2) H(19C) 3.1550 yes 2_756
H(2) H(21B) 3.5194 yes 2_746
H(2) H(21C) 3.0605 yes 2_746
H(6) O(1) 3.4208 yes 2_657
H(6) O(3) 3.5021 yes 2_657
H(6) C(19) 3.0448 yes 2_757
H(6) H(1) 3.4393 yes 1_556
H(6) H(19A) 2.9765 yes 2_757
H(6) H(19B) 3.5832 yes 2_757
H(6) H(19C) 2.2917 yes 2_757
H(6) H(22A) 3.5049 yes 2_757
H(6) H(3) 3.1088 yes 2_657
H(7A) C(17) 3.2856 yes 2_657
H(7A) C(19) 3.2353 yes 1_455
H(7A) H(13) 3.4522 yes 2_656
H(7A) H(17A) 3.5842 yes 2_657
H(7A) H(17B) 3.2433 yes 2_657
H(7A) H(17C) 2.5887 yes 2_657
H(7A) H(19A) 3.0483 yes 1_455
H(7A) H(19B) 2.5911 yes 1_455
H(7A) H(21B) 2.8376 yes 2_646
H(7B) C(10) 3.3543 yes 2_646
H(7B) C(11) 3.1851 yes 2_646
H(7B) C(21) 3.3105 yes 2_646
H(7B) H(1) 2.6280 yes 2_646
H(7B) H(7C) 3.0610 yes 2_646
H(7B) H(19B) 2.9865 yes 1_455
H(7B) H(21B) 2.6262 yes 2_646
H(7C) O(3) 3.3988 yes 2_656
H(7C) C(21) 3.3739 yes 2_646
H(7C) H(7B) 3.0610 yes 2_656
H(7C) H(13) 3.2895 yes 2_656
H(7C) H(17A) 3.2943 yes 1_554
H(7C) H(17B) 3.5380 yes 1_554
H(7C) H(21A) 3.4895 yes 2_646
H(7C) H(21B) 2.6216 yes 2_646
H(8) H(14B) 2.9921 yes 2_757
H(9) O(2) 3.2294 yes 2_657
H(9) C(17) 3.0081 yes 2_657
H(9) H(17A) 2.6091 yes 2_657
H(9) H(17C) 2.5340 yes 2_657
H(9) H(3) 3.5939 yes 1_565
H(13) C(17) 3.1801 yes 1_554
H(13) H(7A) 3.4522 yes 2_646
H(13) H(7C) 3.2895 yes 2_646
H(13) H(17A) 3.2563 yes 1_554
H(13) H(17B) 2.3812 yes 1_554
H(13) H(17C) 3.5224 yes 1_554
H(13) H(21B) 3.5916 yes 1_545
H(14A) C(21) 3.1349 yes 2_747
H(14A) H(16) 2.8806 yes 2_757
H(14A) H(18B) 3.5229 yes 2_757
H(14A) H(19C) 2.6869 yes 2_757
H(14A) H(21A) 2.9204 yes 2_747
H(14A) H(21C) 2.4969 yes 2_747
H(14B) C(22) 3.3709 yes 2_747
H(14B) H(8) 2.9921 yes 2_747
H(14B) H(19A) 3.1320 yes 2_747
H(14B) H(21C) 3.3452 yes 2_747
H(14B) H(22A) 3.3940 yes 2_747
H(14B) H(22B) 2.5390 yes 2_747
H(16) O(2) 3.5949 yes 2_647
H(16) C(14) 3.4402 yes 2_747
H(16) C(22) 3.1588 yes 2_747
H(16) H(14A) 2.8806 yes 2_747
H(16) H(21A) 3.3271 yes 1_545
H(16) H(22A) 3.1523 yes 2_747
H(16) H(22B) 2.5338 yes 2_747
H(17A) O(3) 2.7236 yes 2_657
H(17A) C(9) 3.2275 yes 2_647
H(17A) H(1) 3.1837 yes 1_556
H(17A) H(7A) 3.5842 yes 2_647
H(17A) H(7C) 3.2943 yes 1_556
H(17A) H(9) 2.6091 yes 2_647
H(17A) H(13) 3.2563 yes 1_556
H(17A) H(21A) 3.2344 yes 2_647
H(17A) H(3) 2.3179 yes 2_657
H(17B) C(10) 3.1395 yes 1_556
H(17B) C(13) 3.1370 yes 1_556
H(17B) H(1) 2.5848 yes 1_556
H(17B) H(2) 3.3122 yes 1_556
H(17B) H(7A) 3.2433 yes 2_647
H(17B) H(7C) 3.5380 yes 1_556
H(17B) H(13) 2.3812 yes 1_556
H(17B) H(19C) 3.4092 yes 2_757
H(17B) H(21C) 3.5169 yes 2_747
H(17C) O(1) 3.1744 yes 2_647
H(17C) O(2) 3.4005 yes 2_647
H(17C) C(4) 3.4540 yes 2_647
H(17C) C(7) 3.4257 yes 2_647
H(17C) C(9) 3.1449 yes 2_647
H(17C) H(7A) 2.5887 yes 2_647
H(17C) H(9) 2.5340 yes 2_647
H(17C) H(13) 3.5224 yes 1_556
H(17C) H(19A) 3.4379 yes 2_747
H(18A) C(10) 3.3994 yes 2_746
H(18A) C(21) 3.3820 yes 2_746
H(18A) H(1) 3.4450 yes 2_746
H(18A) H(2) 2.6488 yes 2_746
H(18A) H(21B) 3.4953 yes 1_545
H(18A) H(21B) 3.2886 yes 2_746
H(18A) H(21C) 2.7595 yes 2_746
H(18B) C(21) 2.8805 yes 1_545
H(18B) H(2) 3.4553 yes 2_746
H(18B) H(14A) 3.5229 yes 2_747
H(18B) H(21A) 2.4998 yes 1_545
H(18B) H(21B) 2.7002 yes 1_545
H(18B) H(21C) 2.9689 yes 1_545
H(19A) O(1) 3.0173 yes 1_655
H(19A) O(2) 3.4873 yes 1_655
H(19A) H(6) 2.9765 yes 2_747
H(19A) H(7A) 3.0483 yes 1_655
H(19A) H(14B) 3.1320 yes 2_757
H(19A) H(17C) 3.4379 yes 2_757
H(19B) C(7) 3.2137 yes 1_655
H(19B) C(10) 3.4535 yes 2_746
H(19B) C(21) 3.3098 yes 2_746
H(19B) H(1) 2.8829 yes 2_746
H(19B) H(2) 3.2813 yes 2_746
H(19B) H(6) 3.5832 yes 2_747
H(19B) H(7A) 2.5911 yes 1_655
H(19B) H(7B) 2.9865 yes 1_655
H(19B) H(21B) 2.6144 yes 2_746
H(19B) H(21C) 3.3137 yes 2_746
H(19C) C(6) 3.0843 yes 2_747
H(19C) C(10) 3.4671 yes 2_746
H(19C) C(14) 3.2706 yes 2_747
H(19C) H(1) 2.7802 yes 2_746
H(19C) H(2) 3.1550 yes 2_746
H(19C) H(6) 2.2917 yes 2_747
H(19C) H(14A) 2.6869 yes 2_747
H(19C) H(17B) 3.4092 yes 2_747
H(19C) H(22B) 3.4642 yes 2_747
H(21A) O(2) 3.3101 yes 2_657
H(21A) O(3) 2.7988 yes 1_565
H(21A) C(18) 3.4821 yes 1_565
H(21A) H(7C) 3.4895 yes 2_656
H(21A) H(14A) 2.9204 yes 2_757
H(21A) H(16) 3.3271 yes 1_565
H(21A) H(17A) 3.2344 yes 2_657
H(21A) H(18B) 2.4998 yes 1_565
H(21A) H(3) 2.6883 yes 1_565
H(21B) O(3) 3.4673 yes 1_565
H(21B) C(7) 2.8564 yes 2_656
H(21B) C(18) 3.4983 yes 1_565
H(21B) C(19) 3.5722 yes 2_756
H(21B) H(2) 3.5194 yes 2_756
H(21B) H(7A) 2.8376 yes 2_656
H(21B) H(7B) 2.6262 yes 2_656
H(21B) H(7C) 2.6216 yes 2_656
H(21B) H(13) 3.5916 yes 1_565
H(21B) H(18A) 3.4953 yes 1_565
H(21B) H(18A) 3.2886 yes 2_756
H(21B) H(18B) 2.7002 yes 1_565
H(21B) H(19B) 2.6144 yes 2_756
H(21C) C(14) 3.3462 yes 2_757
H(21C) H(2) 3.0605 yes 2_756
H(21C) H(14A) 2.4969 yes 2_757
H(21C) H(14B) 3.3452 yes 2_757
H(21C) H(17B) 3.5169 yes 2_757
H(21C) H(18A) 2.7595 yes 2_756
H(21C) H(18B) 2.9689 yes 1_565
H(21C) H(19B) 3.3137 yes 2_756
H(22A) O(2) 3.4806 yes 1_655
H(22A) H(6) 3.5049 yes 2_747
H(22A) H(14B) 3.3940 yes 2_757
H(22A) H(16) 3.1523 yes 2_757
H(22A) H(22B) 2.8747 yes 2_747
H(22B) C(14) 3.2859 yes 2_757
H(22B) C(16) 3.3161 yes 2_757
H(22B) C(22) 3.2662 yes 2_757
H(22B) H(14B) 2.5390 yes 2_757
H(22B) H(16) 2.5338 yes 2_757
H(22B) H(19C) 3.4642 yes 2_757
H(22B) H(22A) 2.8747 yes 2_757
H(3) O(2) 1.7173 yes 2_647
H(3) C(4) 2.7165 yes 2_647
H(3) C(6) 3.3778 yes 2_647
H(3) C(15) 3.4195 yes 2_647
H(3) C(17) 3.1677 yes 2_647
H(3) C(21) 3.5959 yes 1_545
H(3) H(6) 3.1088 yes 2_647
H(3) H(9) 3.5939 yes 1_545
H(3) H(17A) 2.3179 yes 2_647
H(3) H(21A) 2.6883 yes 1_545

loop_
_geom_hbond_atom_site_label_D
_geom_hbond_atom_site_label_H
_geom_hbond_atom_site_label_A
_geom_hbond_site_symmetry_A
_geom_hbond_distance_DA
_geom_hbond_distance_DH
_geom_hbond_distance_HA
_geom_hbond_angle_DHA
_geom_hbond_publ_flag
O(3) H(3) O(2) 2_647 2.776(4) 1.059 1.717 178.2(18) no

loop_
_geom_torsion_atom_site_label_1
_geom_torsion_atom_site_label_2
_geom_torsion_atom_site_label_3
_geom_torsion_atom_site_label_4
_geom_torsion
_geom_torsion_publ_flag
C(4) O(1) C(12) O(3) 119.7(2) no
C(4) O(1) C(12) C(5) -122.8(2) no
C(4) O(1) C(12) C(20) -0.3(3) no
C(12) O(1) C(4) O(2) 177.2(3) no
C(12) O(1) C(4) C(15) -1.8(3) no
O(1) C(4) C(15) C(6) -175.5(3) no
O(1) C(4) C(15) C(20) 3.6(3) no
O(2) C(4) C(15) C(6) 5.5(5) no
O(2) C(4) C(15) C(20) -175.3(3) no
C(7) C(5) C(9) C(11) -97.7(3) no
C(7) C(5) C(12) O(1) -50.8(3) no
C(7) C(5) C(12) O(3) 65.8(3) no
C(7) C(5) C(12) C(20) -164.2(2) no
C(7) C(5) C(13) C(10) 91.1(3) no
C(7) C(5) C(13) C(18) -146.7(3) no
C(9) C(5) C(12) O(1) 71.4(3) no
C(9) C(5) C(12) O(3) -172.0(2) no
C(9) C(5) C(12) C(20) -42.0(3) no
C(12) C(5) C(9) C(11) 140.4(2) no
C(9) C(5) C(13) C(10) -25.2(2) no
C(9) C(5) C(13) C(18) 97.0(3) no
C(13) C(5) C(9) C(11) 17.8(3) no
C(12) C(5) C(13) C(10) -145.9(2) no
C(12) C(5) C(13) C(18) -23.7(4) no
C(13) C(5) C(12) O(1) -173.4(2) no
C(13) C(5) C(12) O(3) -56.7(3) no
C(13) C(5) C(12) C(20) 73.2(3) no
C(14) C(6) C(15) C(4) 170.3(3) no
C(14) C(6) C(15) C(20) -8.7(5) no
C(15) C(6) C(14) C(22) 39.7(4) no
C(17) C(6) C(14) C(22) 163.6(3) no
C(17) C(6) C(15) C(4) 48.7(4) no
C(17) C(6) C(15) C(20) -130.3(3) no
C(16) C(8) C(18) C(13) 90.1(3) no
C(18) C(8) C(16) C(20) -55.6(4) no
C(18) C(8) C(16) C(22) -178.8(3) no
C(19) C(8) C(16) C(20) -177.5(3) no
C(19) C(8) C(16) C(22) 59.3(4) no
C(19) C(8) C(18) C(13) -147.0(3) no
C(5) C(9) C(11) C(10) -2.1(3) no
C(5) C(9) C(11) C(21) 177.1(3) no
C(11) C(10) C(13) C(5) 24.7(3) no
C(11) C(10) C(13) C(18) -101.5(3) no
C(13) C(10) C(11) C(9) -14.9(3) no
C(13) C(10) C(11) C(21) 165.8(2) no
O(1) C(12) C(20) C(15) 2.6(3) no
O(1) C(12) C(20) C(16) -180(360) no
O(3) C(12) C(20) C(15) -113.8(3) no
O(3) C(12) C(20) C(16) 63.7(4) no
C(5) C(12) C(20) C(15) 118.2(3) no
C(5) C(12) C(20) C(16) -64.3(4) no
C(5) C(13) C(18) C(8) -56.1(4) no
C(10) C(13) C(18) C(8) 62.1(3) no
C(6) C(14) C(22) C(16) -62.5(4) no
C(4) C(15) C(20) C(12) -3.7(3) no
C(4) C(15) C(20) C(16) 178.7(3) no
C(6) C(15) C(20) C(12) 175.4(3) no
C(6) C(15) C(20) C(16) -2.2(5) no
C(8) C(16) C(20) C(12) 41.1(4) no
C(8) C(16) C(20) C(15) -141.8(3) no
C(8) C(16) C(22) C(14) 174.8(3) no
C(20) C(16) C(22) C(14) 46.8(4) no
C(22) C(16) C(20) C(12) 166.3(3) no
C(22) C(16) C(20) C(15) -16.5(4) no
